data_4300579
loop_
_publ_author_name
'Panda, Tarun K.'
'Gamer, Michael T.'
'Roesky, Peter W.'

_publ_section_title
;
 Yttrium and Lanthanide Complexes Having a Chiral Phosphanylamide in the
 Coordination Sphere
;
_journal_coden_ASTM INOCAJ
_journal_issue 2
_journal_name_full 'Inorganic Chemistry'
_journal_page_first 910
_journal_page_last 916
_journal_paper_doi 10.1021/ic051584e
_journal_volume 45
_journal_year 2006
_chemical_absolute_configuration rmad
_chemical_formula_moiety 'C51 H58 Cl N3 P3 Si2 Yb'
_chemical_formula_sum 'C51 H58 Cl N3 P3 Si2 Yb'
_chemical_formula_weight 1070.58
_space_group_IT_number 1
_symmetry_cell_setting triclinic
_symmetry_space_group_name_Hall 'P 1'
_symmetry_space_group_name_H-M 'P 1'
_cell_angle_alpha 66.644(5)
_cell_angle_beta 72.282(6)
_cell_angle_gamma 78.429(6)
_cell_formula_units_Z 1
_cell_length_a 9.978(3)
_cell_length_b 11.624(3)
_cell_length_c 12.495(4)
_cell_measurement_temperature 173(2)
_cell_volume 1262.0(6)
_diffrn_ambient_temperature 173(2)
_exptl_crystal_density_diffrn 1.409
_cod_database_code 4300579

loop_
_symmetry_equiv_pos_as_xyz
'x, y, z'

loop_
_atom_site_label
_atom_site_type_symbol
_atom_site_fract_x
_atom_site_fract_y
_atom_site_fract_z
_atom_site_U_iso_or_equiv
_atom_site_adp_type
_atom_site_occupancy
_atom_site_symmetry_multiplicity
_atom_site_calc_flag
_atom_site_refinement_flags
_atom_site_disorder_assembly
_atom_site_disorder_group
Yb Yb 0.3615 1.0068 1.0963 0.01741(2) Uani 1 1 d . . .
Cl Cl 0.10667(7) 1.01478(8) 1.09695(7) 0.03657(15) Uani 1 1 d . . .
Si1 Si 0.25569(8) 1.33609(6) 1.03640(7) 0.02619(14) Uani 1 1 d . . .
Si2 Si 0.40338(13) 0.96760(9) 0.80689(10) 0.0252(2) Uani 1 1 d . . .
N1 N 0.3939(2) 1.21831(17) 1.03791(19) 0.0207(4) Uani 1 1 d . . .
N2 N 0.4737(2) 0.98935(17) 0.90821(18) 0.0199(3) Uani 1 1 d . . .
N3 N 0.3655(2) 0.89647(18) 1.28717(17) 0.0206(4) Uani 1 1 d . . .
P1 P 0.56242(6) 1.20507(5) 1.01458(5) 0.01774(10) Uani 1 1 d . . .
P2 P 0.63297(6) 0.99222(5) 0.90865(5) 0.01764(10) Uani 1 1 d . . .
P3 P 0.44820(7) 0.77308(5) 1.25022(5) 0.02129(11) Uani 1 1 d . . .
C1 C 0.6249(2) 1.0530(2) 1.0178(2) 0.0179(4) Uani 1 1 d . . .
H1 H 0.6855 1.0045 1.0750 0.022 Uiso 1 1 calc R . .
C2 C 0.6185(3) 1.2194(2) 1.1340(2) 0.0214(4) Uani 1 1 d . . .
C3 C 0.5308(3) 1.2913(3) 1.1992(3) 0.0283(5) Uani 1 1 d . . .
H3 H 0.4448 1.3334 1.1792 0.034 Uiso 1 1 calc R . .
C4 C 0.5680(4) 1.3017(3) 1.2932(3) 0.0398(7) Uani 1 1 d . . .
H4 H 0.5084 1.3517 1.3366 0.048 Uiso 1 1 calc R . .
C5 C 0.6921(4) 1.2390(4) 1.3234(4) 0.0489(9) Uani 1 1 d . . .
H5 H 0.7166 1.2446 1.3888 0.059 Uiso 1 1 calc R . .
C6 C 0.7817(4) 1.1674(4) 1.2583(3) 0.0437(8) Uani 1 1 d . . .
H6 H 0.8671 1.1248 1.2792 0.052 Uiso 1 1 calc R . .
C7 C 0.7458(3) 1.1587(3) 1.1630(3) 0.0301(5) Uani 1 1 d . . .
H7 H 0.8076 1.1114 1.1175 0.036 Uiso 1 1 calc R . .
C8 C 0.6456(3) 1.3288(2) 0.8791(2) 0.0277(5) Uani 1 1 d . . .
C9 C 0.7902(5) 1.3361(4) 0.8538(3) 0.0433(9) Uani 1 1 d . . .
H9 H 0.8430 1.2781 0.9079 0.052 Uiso 1 1 calc R . .
C10 C 0.8580(5) 1.4278(5) 0.7495(3) 0.0625(13) Uani 1 1 d . . .
H10 H 0.9568 1.4318 0.7326 0.075 Uiso 1 1 calc R . .
C11 C 0.7823(6) 1.5126(4) 0.6710(3) 0.0668(15) Uani 1 1 d . . .
H11 H 0.8288 1.5750 0.6001 0.080 Uiso 1 1 calc R . .
C12 C 0.6393(6) 1.5070(3) 0.6952(3) 0.0573(11) Uani 1 1 d . . .
H12 H 0.5872 1.5664 0.6412 0.069 Uiso 1 1 calc R . .
C13 C 0.5700(4) 1.4148(3) 0.7985(3) 0.0409(7) Uani 1 1 d . . .
H13 H 0.4715 1.4106 0.8139 0.049 Uiso 1 1 calc R . .
C14 C 0.7379(3) 1.0779(2) 0.7602(2) 0.0218(4) Uani 1 1 d . . .
C15 C 0.6770(4) 1.1907(3) 0.6905(3) 0.0258(6) Uani 1 1 d . . .
H15 H 0.5806 1.2170 0.7183 0.031 Uiso 1 1 calc R . .
C16 C 0.7567(4) 1.2653(3) 0.5800(3) 0.0332(6) Uani 1 1 d . . .
H16 H 0.7154 1.3434 0.5343 0.040 Uiso 1 1 calc R . .
C17 C 0.8957(4) 1.2255(3) 0.5371(3) 0.0398(7) Uani 1 1 d . . .
H17 H 0.9494 1.2754 0.4612 0.048 Uiso 1 1 calc R . .
C18 C 0.9562(3) 1.1132(3) 0.6046(3) 0.0404(7) Uani 1 1 d . . .
H18 H 1.0516 1.0860 0.5744 0.049 Uiso 1 1 calc R . .
C19 C 0.8793(3) 1.0388(3) 0.7166(3) 0.0310(5) Uani 1 1 d . . .
H19 H 0.9224 0.9622 0.7629 0.037 Uiso 1 1 calc R . .
C20 C 0.7263(3) 0.8369(2) 0.9572(2) 0.0248(5) Uani 1 1 d . . .
C21 C 0.6681(4) 0.7344(2) 0.9618(3) 0.0327(6) Uani 1 1 d . . .
H21 H 0.5817 0.7473 0.9397 0.039 Uiso 1 1 calc R . .
C22 C 0.7365(4) 0.6138(3) 0.9986(3) 0.0467(9) Uani 1 1 d . . .
H22 H 0.6971 0.5444 1.0015 0.056 Uiso 1 1 calc R . .
C23 C 0.8624(4) 0.5955(3) 1.0310(3) 0.0511(10) Uani 1 1 d . . .
H23 H 0.9094 0.5133 1.0557 0.061 Uiso 1 1 calc R . .
C24 C 0.9204(4) 0.6961(3) 1.0278(3) 0.0462(9) Uani 1 1 d . . .
H24 H 1.0064 0.6826 1.0506 0.055 Uiso 1 1 calc R . .
C25 C 0.8524(3) 0.8167(3) 0.9911(3) 0.0333(6) Uani 1 1 d . . .
H25 H 0.8920 0.8855 0.9891 0.040 Uiso 1 1 calc R . .
C26 C 0.3074(4) 1.4953(3) 1.0050(3) 0.0414(7) Uani 1 1 d . . .
H26A H 0.2912 1.5538 0.9272 0.062 Uiso 1 1 calc R . .
H26B H 0.4077 1.4886 1.0027 0.062 Uiso 1 1 calc R . .
H26C H 0.2504 1.5266 1.0687 0.062 Uiso 1 1 calc R . .
C27 C 0.1281(4) 1.2882(3) 1.1879(3) 0.0389(7) Uani 1 1 d . . .
H27A H 0.1740 1.2835 1.2488 0.058 Uiso 1 1 calc R . .
H27B H 0.0978 1.2057 1.2070 0.058 Uiso 1 1 calc R . .
H27C H 0.0457 1.3504 1.1873 0.058 Uiso 1 1 calc R . .
C28 C 0.1638(4) 1.3533(3) 0.9201(3) 0.0421(7) Uani 1 1 d . . .
H28A H 0.1281 1.2732 0.9385 0.063 Uiso 1 1 calc R . .
H28B H 0.2305 1.3770 0.8405 0.063 Uiso 1 1 calc R . .
H28C H 0.0848 1.4187 0.9202 0.063 Uiso 1 1 calc R . .
C29 C 0.2817(4) 0.8406(3) 0.8918(3) 0.0447(8) Uani 1 1 d . . .
H29A H 0.2075 0.8640 0.9539 0.067 Uiso 1 1 calc R . .
H29B H 0.3350 0.7619 0.9300 0.067 Uiso 1 1 calc R . .
H29C H 0.2387 0.8291 0.8363 0.067 Uiso 1 1 calc R . .
C30 C 0.5417(4) 0.9237(4) 0.6856(3) 0.0459(8) Uani 1 1 d . . .
H30A H 0.6001 0.8481 0.7224 0.069 Uiso 1 1 calc R . .
H30B H 0.6014 0.9931 0.6363 0.069 Uiso 1 1 calc R . .
H30C H 0.4959 0.9070 0.6348 0.069 Uiso 1 1 calc R . .
C31 C 0.2967(5) 1.1138(3) 0.7350(4) 0.0499(9) Uani 1 1 d . . .
H31A H 0.3592 1.1808 0.6840 0.075 Uiso 1 1 calc R . .
H31B H 0.2267 1.1398 0.7975 0.075 Uiso 1 1 calc R . .
H31C H 0.2482 1.0977 0.6856 0.075 Uiso 1 1 calc R . .
C32 C 0.3423(3) 0.8966(2) 1.4093(2) 0.0239(4) Uani 1 1 d . . .
H32 H 0.4241 0.8453 1.4418 0.029 Uiso 1 1 calc R . .
C33 C 0.3421(5) 1.0299(4) 1.4019(4) 0.0355(9) Uani 1 1 d . . .
H33A H 0.2632 1.0825 1.3696 0.053 Uiso 1 1 calc R . .
H33B H 0.4313 1.0635 1.3487 0.053 Uiso 1 1 calc R . .
H33C H 0.3316 1.0299 1.4824 0.053 Uiso 1 1 calc R . .
C34 C 0.2076(3) 0.8403(2) 1.4975(2) 0.0253(5) Uani 1 1 d . . .
C35 C 0.0838(4) 0.8568(4) 1.4634(3) 0.0359(7) Uani 1 1 d . . .
H35 H 0.0815 0.9004 1.3815 0.043 Uiso 1 1 calc R . .
C36 C -0.0376(4) 0.8093(4) 1.5493(4) 0.0502(9) Uani 1 1 d . . .
H36 H -0.1223 0.8201 1.5253 0.060 Uiso 1 1 calc R . .
C37 C -0.0373(5) 0.7471(4) 1.6685(4) 0.0512(10) Uani 1 1 d . . .
H37 H -0.1215 0.7162 1.7263 0.061 Uiso 1 1 calc R . .
C38 C 0.0844(5) 0.7297(3) 1.7036(3) 0.0459(8) Uani 1 1 d . . .
H38 H 0.0853 0.6862 1.7857 0.055 Uiso 1 1 calc R . .
C39 C 0.2076(4) 0.7762(3) 1.6183(2) 0.0364(6) Uani 1 1 d . . .
H39 H 0.2922 0.7639 1.6429 0.044 Uiso 1 1 calc R . .
C40 C 0.3575(3) 0.6304(2) 1.3441(2) 0.0245(5) Uani 1 1 d . . .
C41 C 0.3566(4) 0.5648(3) 1.4653(3) 0.0341(6) Uani 1 1 d . . .
H41 H 0.4086 0.5921 1.5019 0.041 Uiso 1 1 calc R . .
C42 C 0.2807(4) 0.4604(3) 1.5329(3) 0.0444(8) Uani 1 1 d . . .
H42 H 0.2806 0.4169 1.6153 0.053 Uiso 1 1 calc R . .
C43 C 0.2056(4) 0.4195(3) 1.4808(4) 0.0467(8) Uani 1 1 d . . .
H43 H 0.1532 0.3484 1.5275 0.056 Uiso 1 1 calc R . .
C44 C 0.2063(4) 0.4817(3) 1.3609(4) 0.0435(8) Uani 1 1 d . . .
H44 H 0.1555 0.4527 1.3248 0.052 Uiso 1 1 calc R . .
C45 C 0.2819(3) 0.5877(3) 1.2925(3) 0.0318(5) Uani 1 1 d . . .
H45 H 0.2814 0.6308 1.2102 0.038 Uiso 1 1 calc R . .
C46 C 0.6156(3) 0.7327(2) 1.2931(2) 0.0251(5) Uani 1 1 d . . .
C47 C 0.6810(3) 0.8273(2) 1.2948(2) 0.0281(5) Uani 1 1 d . . .
H47 H 0.6326 0.9090 1.2823 0.034 Uiso 1 1 calc R . .
C48 C 0.8149(3) 0.8047(3) 1.3143(3) 0.0361(6) Uani 1 1 d . . .
H48 H 0.8579 0.8710 1.3136 0.043 Uiso 1 1 calc R . .
C49 C 0.8864(4) 0.6856(4) 1.3349(4) 0.0423(9) Uani 1 1 d . . .
H49 H 0.9777 0.6695 1.3494 0.051 Uiso 1 1 calc R . .
C50 C 0.8226(3) 0.5898(3) 1.3339(3) 0.0407(7) Uani 1 1 d . . .
H50 H 0.8711 0.5081 1.3475 0.049 Uiso 1 1 calc R . .
C51 C 0.6890(3) 0.6125(3) 1.3134(3) 0.0341(6) Uani 1 1 d . . .
H51 H 0.6468 0.5463 1.3131 0.041 Uiso 1 1 calc R . .

loop_
_atom_site_aniso_label
_atom_site_aniso_U_11
_atom_site_aniso_U_22
_atom_site_aniso_U_33
_atom_site_aniso_U_23
_atom_site_aniso_U_13
_atom_site_aniso_U_12
Yb 0.01423(4) 0.01856(3) 0.01727(4) -0.00453(2) -0.00370(2) -0.00120(2)
Cl 0.0163(3) 0.0506(4) 0.0459(4) -0.0205(3) -0.0086(3) -0.0019(2)
Si1 0.0253(4) 0.0233(3) 0.0338(4) -0.0140(3) -0.0141(3) 0.0081(2)
Si2 0.0292(5) 0.0249(3) 0.0275(4) -0.0121(3) -0.0115(3) -0.0029(3)
N1 0.0186(9) 0.0183(8) 0.0270(10) -0.0097(7) -0.0083(8) 0.0017(6)
N2 0.0189(9) 0.0212(8) 0.0195(9) -0.0075(7) -0.0045(7) -0.0017(7)
N3 0.0219(10) 0.0214(8) 0.0157(8) -0.0056(6) -0.0020(7) -0.0024(7)
P1 0.0172(3) 0.0181(2) 0.0188(2) -0.00707(19) -0.0043(2) -0.00254(18)
P2 0.0167(3) 0.0175(2) 0.0174(2) -0.00664(18) -0.0029(2) -0.00018(18)
P3 0.0202(3) 0.0212(2) 0.0212(3) -0.0063(2) -0.0054(2) -0.0014(2)
C1 0.0159(10) 0.0199(8) 0.0179(10) -0.0073(8) -0.0047(8) 0.0003(7)
C2 0.0219(11) 0.0244(9) 0.0214(10) -0.0099(8) -0.0051(9) -0.0066(8)
C3 0.0246(13) 0.0353(12) 0.0313(13) -0.0191(10) -0.0076(10) -0.0008(9)
C4 0.0395(17) 0.0533(17) 0.0430(17) -0.0339(14) -0.0112(14) -0.0037(13)
C5 0.048(2) 0.074(2) 0.0480(19) -0.0382(18) -0.0229(17) -0.0028(17)
C6 0.0369(18) 0.0586(19) 0.054(2) -0.0301(16) -0.0278(16) 0.0025(14)
C7 0.0220(12) 0.0411(13) 0.0352(14) -0.0211(11) -0.0088(10) -0.0020(10)
C8 0.0379(15) 0.0234(10) 0.0218(11) -0.0069(8) -0.0037(10) -0.0112(9)
C9 0.045(2) 0.051(2) 0.0286(15) -0.0051(14) 0.0000(16) -0.0279(18)
C10 0.068(3) 0.085(3) 0.0348(17) -0.0116(18) 0.0059(18) -0.058(2)
C11 0.117(4) 0.058(2) 0.0257(15) -0.0029(15) -0.001(2) -0.059(3)
C12 0.102(4) 0.0319(14) 0.0322(16) 0.0005(12) -0.0178(19) -0.0169(18)
C13 0.061(2) 0.0277(12) 0.0285(14) -0.0051(10) -0.0108(14) -0.0044(12)
C14 0.0239(12) 0.0232(9) 0.0179(10) -0.0091(8) -0.0008(8) -0.0048(8)
C15 0.0299(17) 0.0270(12) 0.0203(13) -0.0072(10) -0.0067(12) -0.0046(10)
C16 0.0478(19) 0.0333(13) 0.0185(13) -0.0046(11) -0.0079(13) -0.0143(12)
C17 0.0440(18) 0.0502(17) 0.0225(12) -0.0090(11) 0.0008(12) -0.0209(14)
C18 0.0264(15) 0.0567(18) 0.0308(14) -0.0145(13) 0.0051(11) -0.0095(13)
C19 0.0256(13) 0.0370(13) 0.0269(12) -0.0117(10) -0.0005(10) -0.0040(10)
C20 0.0233(12) 0.0214(9) 0.0222(11) -0.0062(8) -0.0021(9) 0.0049(8)
C21 0.0406(18) 0.0214(10) 0.0323(14) -0.0093(10) -0.0071(13) 0.0017(10)
C22 0.060(2) 0.0211(11) 0.0414(17) -0.0085(11) 0.0008(15) 0.0068(12)
C23 0.053(2) 0.0336(14) 0.0375(16) -0.0032(12) -0.0007(15) 0.0229(14)
C24 0.0336(17) 0.0491(17) 0.0322(15) -0.0049(13) -0.0040(12) 0.0206(14)
C25 0.0240(14) 0.0361(13) 0.0286(13) -0.0079(10) -0.0018(11) 0.0065(10)
C26 0.053(2) 0.0234(11) 0.0522(19) -0.0166(12) -0.0207(16) 0.0064(11)
C27 0.0274(16) 0.0450(16) 0.0479(19) -0.0266(14) -0.0074(14) 0.0070(12)
C28 0.0425(18) 0.0417(15) 0.0526(19) -0.0233(14) -0.0311(16) 0.0168(13)
C29 0.048(2) 0.0453(16) 0.0518(19) -0.0218(14) -0.0104(16) -0.0217(14)
C30 0.047(2) 0.067(2) 0.0373(16) -0.0333(16) -0.0077(14) -0.0081(16)
C31 0.063(2) 0.0410(16) 0.058(2) -0.0147(15) -0.044(2) 0.0074(15)
C32 0.0235(12) 0.0286(10) 0.0194(10) -0.0075(8) -0.0049(9) -0.0054(8)
C33 0.042(2) 0.0375(17) 0.0290(17) -0.0146(13) 0.0015(15) -0.0180(15)
C34 0.0285(13) 0.0261(10) 0.0198(10) -0.0094(8) 0.0002(9) -0.0064(9)
C35 0.0326(17) 0.0517(19) 0.0251(15) -0.0154(14) -0.0001(13) -0.0152(14)
C36 0.0372(19) 0.079(3) 0.0411(19) -0.030(2) 0.0086(16) -0.0293(18)
C37 0.057(2) 0.062(2) 0.0348(18) -0.0274(16) 0.0214(17) -0.0363(18)
C38 0.065(2) 0.0420(15) 0.0232(13) -0.0109(11) 0.0087(14) -0.0208(15)
C39 0.0460(18) 0.0367(13) 0.0211(12) -0.0074(10) -0.0030(11) -0.0071(12)
C40 0.0229(12) 0.0213(9) 0.0282(12) -0.0085(8) -0.0053(9) -0.0022(8)
C41 0.0442(17) 0.0274(11) 0.0288(13) -0.0045(10) -0.0095(12) -0.0103(11)
C42 0.055(2) 0.0304(13) 0.0371(16) -0.0038(11) -0.0009(14) -0.0138(13)
C43 0.0367(17) 0.0308(13) 0.064(2) -0.0134(14) 0.0012(16) -0.0132(12)
C44 0.0329(16) 0.0327(13) 0.071(2) -0.0225(14) -0.0147(16) -0.0063(11)
C45 0.0293(14) 0.0290(11) 0.0405(15) -0.0139(10) -0.0125(12) -0.0012(10)
C46 0.0223(12) 0.0251(10) 0.0199(10) -0.0015(8) -0.0037(9) -0.0013(8)
C47 0.0252(13) 0.0307(11) 0.0241(11) -0.0042(9) -0.0074(10) -0.0034(9)
C48 0.0268(14) 0.0457(15) 0.0323(14) -0.0060(12) -0.0096(11) -0.0095(11)
C49 0.0249(18) 0.053(2) 0.0374(17) -0.0042(14) -0.0129(14) 0.0030(15)
C50 0.0271(15) 0.0367(14) 0.0398(16) 0.0001(12) -0.0076(12) 0.0070(11)
C51 0.0279(14) 0.0270(11) 0.0356(14) -0.0039(10) -0.0043(11) 0.0016(10)

loop_
_geom_bond_atom_site_label_1
_geom_bond_atom_site_label_2
_geom_bond_distance
_geom_bond_site_symmetry_2
_geom_bond_publ_flag
Yb N3 2.225(2) . ?
Yb N1 2.332(2) . ?
Yb N2 2.345(2) . ?
Yb Cl 2.5226(10) . ?
Yb C1 2.596(2) . ?
Yb P3 2.7849(8) . ?
Yb P1 3.0196(9) . ?
Yb P2 3.0213(9) . ?
Yb Si1 3.5937(12) . ?
Si1 N1 1.736(2) . ?
Si1 C27 1.870(4) . ?
Si1 C28 1.871(3) . ?
Si1 C26 1.879(3) . ?
Si2 N2 1.739(2) . ?
Si2 C29 1.863(3) . ?
Si2 C31 1.864(3) . ?
Si2 C30 1.876(4) . ?
N1 P1 1.603(2) . ?
N2 P2 1.598(2) . ?
N3 C32 1.473(3) . ?
N3 P3 1.664(2) . ?
P1 C1 1.741(2) . ?
P1 C2 1.819(2) . ?
P1 C8 1.821(3) . ?
P2 C1 1.744(2) . ?
P2 C20 1.816(2) . ?
P2 C14 1.817(2) . ?
P3 C46 1.824(3) . ?
P3 C40 1.833(3) . ?
C2 C3 1.393(3) . ?
C2 C7 1.401(4) . ?
C3 C4 1.389(4) . ?
C4 C5 1.383(5) . ?
C5 C6 1.395(5) . ?
C6 C7 1.389(4) . ?
C8 C9 1.393(5) . ?
C8 C13 1.394(4) . ?
C9 C10 1.394(5) . ?
C10 C11 1.374(7) . ?
C11 C12 1.375(8) . ?
C12 C13 1.396(5) . ?
C14 C15 1.395(4) . ?
C14 C19 1.402(4) . ?
C15 C16 1.396(4) . ?
C16 C17 1.383(5) . ?
C17 C18 1.379(5) . ?
C18 C19 1.396(4) . ?
C20 C25 1.394(4) . ?
C20 C21 1.401(4) . ?
C21 C22 1.393(4) . ?
C22 C23 1.386(6) . ?
C23 C24 1.386(6) . ?
C24 C25 1.390(4) . ?
C32 C33 1.514(5) . ?
C32 C34 1.525(4) . ?
C34 C35 1.381(5) . ?
C34 C39 1.393(4) . ?
C35 C36 1.390(5) . ?
C36 C37 1.375(6) . ?
C37 C38 1.364(7) . ?
C38 C39 1.397(5) . ?
C40 C45 1.389(4) . ?
C40 C41 1.398(4) . ?
C41 C42 1.388(4) . ?
C42 C43 1.376(6) . ?
C43 C44 1.380(6) . ?
C44 C45 1.401(4) . ?
C46 C47 1.397(4) . ?
C46 C51 1.404(4) . ?
C47 C48 1.386(4) . ?
C48 C49 1.388(5) . ?
C49 C50 1.395(6) . ?
C50 C51 1.388(5) . ?
